data_4337851
loop_
_publ_author_name
'Cheng, Eddie Chung-Chin'
'Lo, Wing-Yin'
'Lee, Terence Kwok-Ming'
'Zhu, Nianyong'
'Yam, Vivian Wing-Wah'

_publ_section_title
;
 Synthesis, Characterization, and Luminescence Studies of Discrete
 Polynuclear Gold(I) Sulfido and Selenido Complexes with Intramolecular
 Aurophilic Contacts.
;
_journal_issue 7
_journal_name_full 'Inorganic chemistry'
_journal_page_first 3854
_journal_paper_doi 10.1021/ic500215d
_journal_volume 53
_journal_year 2014
_chemical_absolute_configuration unk
_chemical_formula_moiety 'C120 H96 Au10 Cl2 N4 O8 P8 S4'
_chemical_formula_sum 'C124 H108 Au10 Cl2 N4 O8 P8 S4'
_chemical_formula_weight 4198.71
_space_group_crystal_system tetragonal
_space_group_IT_number 114
_space_group_name_Hall 'P -4 2n'
_space_group_name_H-M_alt 'P -4 21 c'
_symmetry_space_group_name_Hall 'P -4 2n'
_symmetry_space_group_name_H-M 'P -4 21 c'
_atom_sites_solution_hydrogens geom
_atom_sites_solution_primary direct
_atom_sites_solution_secondary difmap
_audit_update_record
;
2013-05-31 # Formatted by publCIF
;
_cell_angle_alpha 90.00
_cell_angle_beta 90.00
_cell_angle_gamma 90.00
_cell_formula_units_Z 2
_cell_length_a 19.449(2)
_cell_length_b 19.449(2)
_cell_length_c 20.958(2)
_cell_measurement_reflns_used 0
_cell_measurement_temperature 301(2)
_cell_measurement_theta_max 0
_cell_measurement_theta_min 0
_cell_volume 7927.6(14)
_computing_cell_refinement Marscale
_computing_data_collection Marcontrol
_computing_data_reduction Denzo
_computing_molecular_graphics
;
O. V. Dolomanov, L. J. Bourhis, R. J. Gildea, J. A. K. Howard and H. Puschmann,
OLEX2: a complete structure solution, refinement and analysis program.
J. Appl. Cryst. (2009). 42, 339-341.
;
_computing_publication_material
;
O. V. Dolomanov, L. J. Bourhis, R. J. Gildea, J. A. K. Howard and H. Puschmann,
OLEX2: a complete structure solution, refinement and analysis program.
J. Appl. Cryst. (2009). 42, 339-341.
;
_computing_structure_refinement
;
SHELXL, G.M. Sheldrick, Acta Cryst.
(2008). A64, 112-122
;
_computing_structure_solution
;
SHELXS, G.M. Sheldrick, Acta Cryst.
(2008). A64, 112-122
;
_diffrn_ambient_temperature 301(2)
_diffrn_measured_fraction_theta_full 0.975
_diffrn_measured_fraction_theta_max 0.975
_diffrn_measurement_device_type 'Marresearch Mar300 Imaging Plate'
_diffrn_measurement_method oscillation
_diffrn_radiation_monochromator graphite
_diffrn_radiation_type MoK\a
_diffrn_radiation_wavelength 0.71073
_diffrn_reflns_av_R_equivalents 0.0728
_diffrn_reflns_av_unetI/netI 0.0806
_diffrn_reflns_limit_h_max 19
_diffrn_reflns_limit_h_min -23
_diffrn_reflns_limit_k_max 23
_diffrn_reflns_limit_k_min -23
_diffrn_reflns_limit_l_max 25
_diffrn_reflns_limit_l_min -16
_diffrn_reflns_number 17600
_diffrn_reflns_theta_full 25.51
_diffrn_reflns_theta_max 25.51
_diffrn_reflns_theta_min 1.43
_diffrn_source 'fine-focus sealed tube'
_exptl_absorpt_coefficient_mu 9.425
_exptl_absorpt_correction_type none
_exptl_crystal_colour yellow
_exptl_crystal_density_diffrn 1.759
_exptl_crystal_density_method 'not measured'
_exptl_crystal_description prism
_exptl_crystal_F_000 3904
_exptl_crystal_size_max 0.3
_exptl_crystal_size_mid 0.2
_exptl_crystal_size_min 0.2
_refine_diff_density_max 2.235
_refine_diff_density_min -3.188
_refine_diff_density_rms 0.619
_refine_ls_abs_structure_details 'Flack H D (1983), Acta Cryst. A39, 876-881'
_refine_ls_abs_structure_Flack -0.084(14)
_refine_ls_extinction_method none
_refine_ls_goodness_of_fit_ref 1.062
_refine_ls_hydrogen_treatment constr
_refine_ls_matrix_type full
_refine_ls_number_parameters 274
_refine_ls_number_reflns 7066
_refine_ls_number_restraints 0
_refine_ls_restrained_S_all 1.062
_refine_ls_R_factor_all 0.0594
_refine_ls_R_factor_gt 0.0477
_refine_ls_shift/su_max 0.004
_refine_ls_shift/su_mean 0.000
_refine_ls_structure_factor_coef Fsqd
_refine_ls_weighting_details 'calc w=1/[\s^2^(Fo^2^)+(0.0907P)^2^+0.0000P] where P=(Fo^2^+2Fc^2^)/3'
_refine_ls_weighting_scheme calc
_refine_ls_wR_factor_gt 0.1384
_refine_ls_wR_factor_ref 0.1525
_reflns_number_gt 6123
_reflns_number_total 7066
_reflns_threshold_expression >2sigma(I)
_cod_data_source_file ic500215d_si_002.cif
_cod_data_source_block mar34
_cod_depositor_comments 'Adding full bibliography for 4337851--4337855.cif.'
_cod_database_code 4337851

loop_
_space_group_symop_id
_space_group_symop_operation_xyz
1 'x, y, z'
2 'x+1/2, -y+1/2, -z+1/2'
3 '-x, -y, z'
4 '-x+1/2, y+1/2, -z+1/2'
5 '-y+1/2, -x+1/2, z+1/2'
6 '-y, x, -z'
7 'y, -x, -z'
8 'y+1/2, x+1/2, z+1/2'

loop_
_atom_site_label
_atom_site_type_symbol
_atom_site_fract_x
_atom_site_fract_y
_atom_site_fract_z
_atom_site_U_iso_or_equiv
_atom_site_adp_type
_atom_site_occupancy
_atom_site_symmetry_multiplicity
_atom_site_calc_flag
_atom_site_refinement_flags
Au1 Au 0.86267(3) 0.92629(3) 0.97589(3) 0.05122(16) Uani 1 1 d .
Au2 Au 0.97491(3) 0.84807(3) 0.90134(3) 0.05253(16) Uani 1 1 d .
Au3 Au 1.0000 1.0000 0.92751(4) 0.04878(19) Uani 1 2 d S
S1 S 0.90758(18) 0.92434(17) 1.07871(19) 0.0504(8) Uani 1 1 d .
P1 P 0.80218(19) 0.91908(19) 0.8840(2) 0.0538(9) Uani 1 1 d .
P2 P 0.8794(2) 0.78848(19) 0.8765(2) 0.0549(9) Uani 1 1 d .
C1 C 0.7684(5) 0.8226(6) 0.7970(5) 0.062(4) Uani 1 1 d G
C2 C 0.7054(6) 0.7919(6) 0.8100(6) 0.076(5) Uani 1 1 d G
H2 H 0.6924 0.7835 0.8520 0.091 Uiso 1 1 calc R
C3 C 0.6618(5) 0.7737(6) 0.7603(8) 0.092(7) Uani 1 1 d G
H3 H 0.6197 0.7531 0.7690 0.110 Uiso 1 1 calc R
C4 C 0.6812(7) 0.7862(7) 0.6975(7) 0.116(11) Uani 1 1 d G
C5 C 0.7442(8) 0.8169(8) 0.6845(5) 0.133(11) Uani 1 1 d G
H5 H 0.7572 0.8253 0.6425 0.160 Uiso 1 1 calc R
C6 C 0.7878(5) 0.8351(7) 0.7343(6) 0.088(6) Uani 1 1 d G
H6 H 0.8299 0.8557 0.7256 0.105 Uiso 1 1 calc R
C7 C 0.7126(4) 0.9268(6) 0.8960(6) 0.073(5) Uani 1 1 d G
C8 C 0.6887(6) 0.9169(7) 0.9579(5) 0.083(5) Uani 1 1 d G
H8 H 0.7197 0.9092 0.9909 0.099 Uiso 1 1 calc R
C9 C 0.6185(7) 0.9184(8) 0.9703(7) 0.130(10) Uani 1 1 d G
H9 H 0.6025 0.9118 1.0117 0.156 Uiso 1 1 calc R
C10 C 0.5722(4) 0.9300(7) 0.9209(9) 0.114(10) Uani 1 1 d G
H10 H 0.5252 0.9310 0.9293 0.137 Uiso 1 1 calc R
C11 C 0.5961(5) 0.9399(6) 0.8591(8) 0.104(9) Uani 1 1 d G
H11 H 0.5651 0.9477 0.8261 0.125 Uiso 1 1 calc R
C12 C 0.6663(6) 0.9384(6) 0.8467(5) 0.077(5) Uani 1 1 d G
H12 H 0.6822 0.9451 0.8053 0.092 Uiso 1 1 calc R
C13 C 0.8231(6) 0.9822(5) 0.8245(5) 0.060(4) Uani 1 1 d G
C14 C 0.8806(6) 0.9742(5) 0.7857(6) 0.091(6) Uani 1 1 d G
H14 H 0.9049 0.9331 0.7862 0.109 Uiso 1 1 calc R
C15 C 0.9016(7) 1.0277(8) 0.7463(7) 0.110(9) Uani 1 1 d G
H15 H 0.9400 1.0223 0.7204 0.133 Uiso 1 1 calc R
C16 C 0.8652(8) 1.0892(6) 0.7456(7) 0.117(9) Uani 1 1 d G
H16 H 0.8793 1.1249 0.7192 0.140 Uiso 1 1 calc R
C17 C 0.8077(7) 1.0972(5) 0.7843(8) 0.092(7) Uani 1 1 d G
H17 H 0.7834 1.1383 0.7838 0.110 Uiso 1 1 calc R
C18 C 0.7867(6) 1.0437(6) 0.8238(7) 0.089(7) Uani 1 1 d G
H18 H 0.7482 1.0491 0.8497 0.107 Uiso 1 1 calc R
C19 C 0.8937(7) 0.7267(5) 0.8128(6) 0.075(5) Uani 1 1 d G
C20 C 0.8548(6) 0.6672(6) 0.8062(7) 0.086(6) Uani 1 1 d G
H20 H 0.8206 0.6570 0.8358 0.103 Uiso 1 1 calc R
C21 C 0.8671(8) 0.6228(5) 0.7555(8) 0.107(9) Uani 1 1 d G
H21 H 0.8411 0.5829 0.7511 0.128 Uiso 1 1 calc R
C22 C 0.9182(8) 0.6380(8) 0.7113(7) 0.119(10) Uani 1 1 d G
H22 H 0.9264 0.6083 0.6774 0.143 Uiso 1 1 calc R
C23 C 0.9571(8) 0.6975(9) 0.7179(7) 0.143(13) Uani 1 1 d G
H23 H 0.9913 0.7077 0.6884 0.172 Uiso 1 1 calc R
C24 C 0.9448(7) 0.7419(6) 0.7687(8) 0.106(7) Uani 1 1 d G
H24 H 0.9708 0.7817 0.7731 0.127 Uiso 1 1 calc R
C25 C 0.8502(7) 0.7384(7) 0.9425(6) 0.077(5) Uani 1 1 d G
C26 C 0.7824(6) 0.7382(8) 0.9632(8) 0.104(8) Uani 1 1 d G
H26 H 0.7488 0.7611 0.9399 0.125 Uiso 1 1 calc R
C27 C 0.7647(8) 0.7036(11) 1.0189(9) 0.21(2) Uani 1 1 d G
H27 H 0.7192 0.7034 1.0328 0.250 Uiso 1 1 calc R
C28 C 0.8148(12) 0.6692(11) 1.0538(8) 0.151(13) Uani 1 1 d G
H28 H 0.8030 0.6461 1.0910 0.182 Uiso 1 1 calc R
C29 C 0.8827(10) 0.6695(9) 1.0330(9) 0.146(13) Uani 1 1 d G
H29 H 0.9162 0.6465 1.0563 0.175 Uiso 1 1 calc R
C30 C 0.9004(6) 0.7041(9) 0.9773(9) 0.122(10) Uani 1 1 d G
H30 H 0.9458 0.7042 0.9634 0.146 Uiso 1 1 calc R
N1 N 0.8129(6) 0.8398(6) 0.8505(6) 0.051(3) Uani 1 1 d .
C31 C 0.6243(19) 0.7719(18) 0.639(2) 0.175(15) Uiso 1 1 d .
H31A H 0.6452 0.7815 0.5987 0.263 Uiso 1 1 calc R
H31B H 0.5851 0.8013 0.6450 0.263 Uiso 1 1 calc R
H31C H 0.6098 0.7248 0.6405 0.263 Uiso 1 1 calc R

loop_
_atom_site_aniso_label
_atom_site_aniso_U_11
_atom_site_aniso_U_22
_atom_site_aniso_U_33
_atom_site_aniso_U_23
_atom_site_aniso_U_13
_atom_site_aniso_U_12
Au1 0.0552(3) 0.0494(3) 0.0490(3) -0.0036(2) -0.0049(3) 0.0010(2)
Au2 0.0531(3) 0.0512(3) 0.0533(3) -0.0050(2) -0.0058(3) 0.0011(2)
Au3 0.0537(4) 0.0477(4) 0.0449(4) 0.000 0.000 -0.0033(3)
S1 0.0522(17) 0.0487(16) 0.050(2) 0.0024(16) -0.0028(16) 0.0010(14)
P1 0.058(2) 0.0529(19) 0.051(2) -0.0045(17) -0.0121(17) -0.0032(16)
P2 0.058(2) 0.0489(18) 0.058(2) -0.0091(17) -0.0084(18) -0.0041(16)
C1 0.071(9) 0.048(7) 0.069(12) -0.014(7) -0.019(8) 0.002(7)
C2 0.071(10) 0.056(9) 0.101(15) -0.013(9) -0.018(10) 0.000(8)
C3 0.093(14) 0.061(10) 0.12(2) 0.020(12) -0.025(14) -0.013(10)
C4 0.116(18) 0.070(12) 0.16(3) -0.010(15) -0.092(19) -0.015(12)
C5 0.14(2) 0.18(3) 0.073(17) 0.058(18) -0.031(16) -0.01(2)
C6 0.095(13) 0.107(15) 0.060(12) -0.018(11) -0.027(11) -0.020(12)
C7 0.070(9) 0.055(8) 0.094(15) -0.015(9) -0.025(10) 0.004(7)
C8 0.072(11) 0.105(14) 0.071(13) 0.001(11) 0.027(9) 0.007(10)
C9 0.089(15) 0.19(3) 0.10(2) -0.01(2) 0.030(15) -0.005(18)
C10 0.067(12) 0.111(16) 0.16(3) 0.024(18) 0.043(16) 0.026(11)
C11 0.063(10) 0.074(11) 0.18(3) -0.025(14) -0.050(15) 0.009(9)
C12 0.064(9) 0.059(9) 0.107(16) 0.009(9) -0.032(10) 0.007(7)
C13 0.065(8) 0.073(10) 0.042(8) 0.000(7) -0.010(7) -0.007(8)
C14 0.134(19) 0.076(11) 0.061(12) 0.006(10) -0.027(12) 0.008(12)
C15 0.15(2) 0.093(14) 0.089(17) 0.020(13) 0.049(16) -0.025(15)
C16 0.16(2) 0.099(16) 0.091(19) 0.047(14) -0.044(18) -0.005(17)
C17 0.094(14) 0.062(10) 0.119(19) 0.022(12) -0.011(13) -0.018(10)
C18 0.072(11) 0.074(11) 0.12(2) 0.007(12) -0.024(12) 0.009(9)
C19 0.078(10) 0.066(9) 0.080(13) -0.015(9) -0.021(10) 0.024(9)
C20 0.089(12) 0.062(9) 0.106(17) -0.024(10) -0.014(12) -0.006(9)
C21 0.119(17) 0.068(11) 0.13(2) -0.066(13) -0.043(16) 0.013(12)
C22 0.105(17) 0.13(2) 0.12(2) -0.064(18) -0.041(16) 0.048(16)
C23 0.15(2) 0.14(2) 0.14(3) -0.10(2) -0.03(2) 0.05(2)
C24 0.107(16) 0.120(18) 0.092(18) -0.021(14) 0.012(14) -0.001(15)
C25 0.092(12) 0.066(9) 0.073(12) 0.014(9) 0.003(10) -0.001(9)
C26 0.109(16) 0.118(17) 0.086(18) 0.027(14) 0.047(14) -0.004(14)
C27 0.16(3) 0.30(5) 0.16(4) 0.16(4) 0.03(3) -0.04(3)
C28 0.23(4) 0.14(2) 0.09(2) 0.064(19) -0.02(2) -0.01(3)
C29 0.16(3) 0.14(2) 0.14(3) 0.07(2) 0.01(2) 0.00(2)
C30 0.092(14) 0.117(18) 0.16(3) 0.061(19) -0.015(17) -0.016(14)
N1 0.060(6) 0.044(5) 0.049(7) -0.007(5) -0.008(6) -0.011(5)

loop_
_atom_type_symbol
_atom_type_description
_atom_type_scat_dispersion_real
_atom_type_scat_dispersion_imag
_atom_type_scat_source
Au Au -2.0133 8.8022 'International Tables Vol C Tables 4.2.6.8 and 6.1.1.4'
S S 0.1246 0.1234 'International Tables Vol C Tables 4.2.6.8 and 6.1.1.4'
P P 0.1023 0.0942 'International Tables Vol C Tables 4.2.6.8 and 6.1.1.4'
Cl Cl 0.1484 0.1585 'International Tables Vol C Tables 4.2.6.8 and 6.1.1.4'
C C 0.0033 0.0016 'International Tables Vol C Tables 4.2.6.8 and 6.1.1.4'
N N 0.0061 0.0033 'International Tables Vol C Tables 4.2.6.8 and 6.1.1.4'
O O 0.0106 0.0060 'International Tables Vol C Tables 4.2.6.8 and 6.1.1.4'
H H 0.0000 0.0000 'International Tables Vol C Tables 4.2.6.8 and 6.1.1.4'

loop_
_geom_angle_atom_site_label_1
_geom_angle_atom_site_label_2
_geom_angle_atom_site_label_3
_geom_angle
_geom_angle_site_symmetry_1
_geom_angle_site_symmetry_3
Au2 Au1 Au2 139.49(2) . 7_577
Au2 Au1 Au3 57.950(15) . .
Au3 Au1 Au2 93.41(2) . 7_577
S1 Au1 Au2 45.83(8) . 7_577
S1 Au1 Au2 101.27(9) . .
S1 Au1 Au3 89.28(9) . .
P1 Au1 Au2 84.62(10) . .
P1 Au1 Au2 132.14(10) . 7_577
P1 Au1 Au3 101.09(11) . .
P1 Au1 S1 169.63(13) . .
Au1 Au2 Au1 88.52(2) . 6_757
Au3 Au2 Au1 62.851(16) . .
Au3 Au2 Au1 71.049(19) . 6_757
S1 Au2 Au1 105.13(9) 6_757 .
S1 Au2 Au1 46.13(10) 6_757 6_757
S1 Au2 Au3 49.18(8) 6_757 .
P2 Au2 Au1 136.21(12) . 6_757
P2 Au2 Au1 77.71(10) . .
P2 Au2 Au3 132.37(10) . .
P2 Au2 S1 176.74(15) . 6_757
Au1 Au3 Au1 143.01(3) 3_775 .
Au2 Au3 Au1 59.200(14) 3_775 3_775
Au2 Au3 Au1 128.779(14) . 3_775
Au2 Au3 Au1 128.779(14) 3_775 .
Au2 Au3 Au1 59.200(14) . .
Au2 Au3 Au2 159.25(4) . 3_775
Au3 Au3 Au1 71.505(17) 6_757 3_775
Au3 Au3 Au1 71.505(17) 6_757 .
Au3 Au3 Au2 100.376(19) 6_757 3_775
Au3 Au3 Au2 100.376(19) 6_757 .
S1 Au3 Au1 80.55(9) 7_577 .
S1 Au3 Au1 101.52(9) 7_577 3_775
S1 Au3 Au1 80.55(9) 6_757 3_775
S1 Au3 Au1 101.52(9) 6_757 .
S1 Au3 Au2 48.82(9) 6_757 .
S1 Au3 Au2 129.67(9) 7_577 .
S1 Au3 Au2 48.82(9) 7_577 3_775
S1 Au3 Au2 129.67(9) 6_757 3_775
S1 Au3 Au3 93.21(10) 6_757 6_757
S1 Au3 Au3 93.21(10) 7_577 6_757
S1 Au3 S1 173.6(2) 6_757 7_577
Au1 S1 Au3 103.18(14) . 6_757
Au2 S1 Au1 88.04(12) 7_577 .
Au2 S1 Au3 82.01(11) 7_577 6_757
C7 P1 Au1 112.7(4) . .
C7 P1 C13 105.3(6) . .
C13 P1 Au1 115.5(4) . .
N1 P1 Au1 110.0(5) . .
N1 P1 C7 104.9(6) . .
N1 P1 C13 107.7(6) . .
C19 P2 Au2 112.6(4) . .
C25 P2 Au2 111.4(5) . .
C25 P2 C19 104.9(7) . .
N1 P2 Au2 113.2(4) . .
N1 P2 C19 105.4(6) . .
N1 P2 C25 108.8(7) . .
C2 C1 C6 120.0 . .
C2 C1 N1 118.2(9) . .
C6 C1 N1 121.8(9) . .
C1 C2 C3 120.0 . .
C4 C3 C2 120.0 . .
C3 C4 C5 120.0 . .
C3 C4 C31 118.9(18) . .
C5 C4 C31 120.8(18) . .
C6 C5 C4 120.0 . .
C5 C6 C1 120.0 . .
C8 C7 P1 116.8(7) . .
C8 C7 C12 120.0 . .
C12 C7 P1 123.1(7) . .
C9 C8 C7 120.0 . .
C10 C9 C8 120.0 . .
C9 C10 C11 120.0 . .
C12 C11 C10 120.0 . .
C11 C12 C7 120.0 . .
C14 C13 P1 120.7(7) . .
C14 C13 C18 120.0 . .
C18 C13 P1 118.7(7) . .
C13 C14 C15 120.0 . .
C14 C15 C16 120.0 . .
C17 C16 C15 120.0 . .
C18 C17 C16 120.0 . .
C17 C18 C13 120.0 . .
C20 C19 P2 122.7(8) . .
C20 C19 C24 120.0 . .
C24 C19 P2 117.3(8) . .
C19 C20 C21 120.0 . .
C20 C21 C22 120.0 . .
C23 C22 C21 120.0 . .
C24 C23 C22 120.0 . .
C23 C24 C19 120.0 . .
C26 C25 P2 123.2(9) . .
C26 C25 C30 120.0 . .
C30 C25 P2 116.5(9) . .
C27 C26 C25 120.0 . .
C28 C27 C26 120.0 . .
C27 C28 C29 120.0 . .
C30 C29 C28 120.0 . .
C29 C30 C25 120.0 . .
P1 N1 P2 119.0(7) . .
C1 N1 P1 116.8(9) . .
C1 N1 P2 123.9(9) . .
C1 C6 H6 120(1) . .

loop_
_geom_bond_atom_site_label_1
_geom_bond_atom_site_label_2
_geom_bond_distance
_geom_bond_site_symmetry_2
Au1 Au2 3.2240(8) 7_577
Au1 Au2 3.0856(8) .
Au1 Au3 3.1964(7) .
Au1 S1 2.326(4) .
Au1 P1 2.261(4) .
Au2 Au1 3.2240(8) 6_757
Au2 Au3 3.0447(6) .
Au2 S1 2.314(3) 6_757
Au2 P2 2.250(4) .
Au3 Au1 3.1964(7) 3_775
Au3 Au2 3.0447(6) 3_775
Au3 Au3 3.0387(16) 6_757
Au3 S1 2.327(3) 6_757
Au3 S1 2.327(3) 7_577
S1 Au2 2.314(3) 7_577
S1 Au3 2.327(3) 6_757
P1 C7 1.768(9) .
P1 C13 1.797(10) .
P1 N1 1.707(12) .
P2 C19 1.817(9) .
P2 C25 1.783(11) .
P2 N1 1.722(13) .
C1 C2 1.3900 .
C1 C6 1.3900 .
C1 N1 1.455(14) .
C2 C3 1.3900 .
C3 C4 1.3900 .
C4 C5 1.3900 .
C4 C31 1.67(4) .
C5 C6 1.3900 .
C7 C8 1.3900 .
C7 C12 1.3900 .
C8 C9 1.3900 .
C9 C10 1.3900 .
C10 C11 1.3900 .
C11 C12 1.3900 .
C13 C14 1.3900 .
C13 C18 1.3900 .
C14 C15 1.3900 .
C15 C16 1.3900 .
C16 C17 1.3900 .
C17 C18 1.3900 .
C19 C20 1.3900 .
C19 C24 1.3900 .
C20 C21 1.3900 .
C21 C22 1.3900 .
C22 C23 1.3900 .
C23 C24 1.3900 .
C25 C26 1.3900 .
C25 C30 1.3900 .
C26 C27 1.3900 .
C27 C28 1.3900 .
C28 C29 1.3900 .
C29 C30 1.3900 .
C2 H2 0.93(1) .
